data_2021040
loop_
_publ_author_name
'Pogoda, Dorota'
'Matera-Witkiewicz, Agnieszka'
'Listowski, Marcin'
'Janczak, Jan'
'Videnova-Adrabinska, Veneta'

_publ_section_title
;
 The role of different nonspecific interactions and halogen contacts in
 the crystal structure organization of 5-chloroisatoic anhydride
;
_journal_coeditor_code KU3216
_journal_issue 3
_journal_name_full 'Acta Crystallographica Section C'
_journal_page_first
;
;
_journal_paper_doi 10.1107/S2053229618002280
_journal_volume 74
_journal_year 2018
_chemical_formula_iupac 'C8 H4 Cl N O3'
_chemical_formula_moiety 'C8 H4 Cl N O3'
_chemical_formula_sum 'C8 H4 Cl N O3'
_chemical_formula_weight 197.57
_chemical_name_common
;
5-Chloroisatoic anhydride
;
_chemical_name_systematic
;
6-Chloro-2,4-dihydro-1<i>H</i>-3,1-benzoxazine-2,4-dione
;
_space_group_crystal_system orthorhombic
_space_group_IT_number 33
_space_group_name_Hall 'P 2c -2n'
_space_group_name_H-M_alt 'P n a 21'
_symmetry_space_group_name_Hall 'P 2c -2n'
_symmetry_space_group_name_H-M 'P n a 21'
_atom_sites_solution_hydrogens mixed
_atom_sites_solution_primary direct
_atom_sites_solution_secondary difmap
_audit_creation_method SHELXL-2014/7
_cell_angle_alpha 90
_cell_angle_beta 90
_cell_angle_gamma 90
_cell_formula_units_Z 4
_cell_length_a 24.3852(12)
_cell_length_b 6.0502(4)
_cell_length_c 5.100(3)
_cell_measurement_reflns_used 2601
_cell_measurement_temperature 100(2)
_cell_measurement_theta_max 29.714
_cell_measurement_theta_min 3.456
_cell_volume 752.4(4)
_computing_cell_refinement
;
CrysAlis RED (Rigaku OD, 2015)
;
_computing_data_collection
;
CrysAlis CCD (Rigaku OD, 2015)
;
_computing_data_reduction
;
CrysAlis RED (Rigaku OD, 2015)
;
_computing_molecular_graphics
;
DIAMOND (Brandenburg & Putz, 2006)
;
_computing_publication_material
;
SHELXL2014 (Sheldrick, 2015b)
;
_computing_structure_refinement
;
SHELXL2014 (Sheldrick, 2015b)
;
_computing_structure_solution
;
SHELXT (Sheldrick, 2015a)
;
_diffrn_ambient_temperature 100(2)
_diffrn_detector_area_resol_mean 10.6249
_diffrn_measured_fraction_theta_full 0.999
_diffrn_measured_fraction_theta_max 0.909
_diffrn_measurement_device_type 'Kuma KM-4 with a CCD detector'
_diffrn_measurement_method '\w scan'
_diffrn_radiation_type MoK\a
_diffrn_radiation_wavelength 0.71073
_diffrn_reflns_av_R_equivalents 0.0257
_diffrn_reflns_limit_h_max 34
_diffrn_reflns_limit_h_min -34
_diffrn_reflns_limit_k_max 7
_diffrn_reflns_limit_k_min -8
_diffrn_reflns_limit_l_max 6
_diffrn_reflns_limit_l_min -7
_diffrn_reflns_number 5402
_diffrn_reflns_theta_full 25.242
_diffrn_reflns_theta_max 30.273
_diffrn_reflns_theta_min 3.342
_exptl_absorpt_coefficient_mu 0.473
_exptl_absorpt_correction_T_max 1.00000
_exptl_absorpt_correction_T_min 0.99468
_exptl_absorpt_correction_type multi-scan
_exptl_absorpt_process_details
;
(CrysAlis PRO; Rigaku OD, 2015)
;
_exptl_crystal_colour colourless
_exptl_crystal_density_diffrn 1.744
_exptl_crystal_density_meas 1.74
_exptl_crystal_density_method floatation
_exptl_crystal_description parallelepiped
_exptl_crystal_F_000 400
_exptl_crystal_size_max 0.290
_exptl_crystal_size_mid 0.260
_exptl_crystal_size_min 0.210
_refine_diff_density_max 0.284
_refine_diff_density_min -0.277
_refine_ls_abs_structure_details
;
Flack <i>x</i> determined using 679 quotients [(I+)-(I-)]/[(I+)+(I-)]
(Parsons <i>et al.</i>,  2013)
;
_refine_ls_abs_structure_Flack -0.03(4)
_refine_ls_extinction_method none
_refine_ls_goodness_of_fit_ref 1.000
_refine_ls_hydrogen_treatment mixed
_refine_ls_matrix_type full
_refine_ls_number_parameters 121
_refine_ls_number_reflns 1960
_refine_ls_number_restraints 1
_refine_ls_restrained_S_all 1.000
_refine_ls_R_factor_all 0.0379
_refine_ls_R_factor_gt 0.0320
_refine_ls_shift/su_max 0.001
_refine_ls_shift/su_mean 0.000
_refine_ls_structure_factor_coef Fsqd
_refine_ls_weighting_details 'w=1/[\s^2^(Fo^2^)+(0.0286P)^2^+0.1626P] where P=(Fo^2^+2Fc^2^)/3'
_refine_ls_weighting_scheme calc
_refine_ls_wR_factor_gt 0.0626
_refine_ls_wR_factor_ref 0.0651
_reflns_number_gt 1787
_reflns_number_total 1960
_reflns_threshold_expression 'I > 2\s(I)'
_cod_data_source_file ku3216sup1.cif
_cod_data_source_block I
_cod_database_code 2021040
_shelx_space_group_comment
;
The symmetry employed for this shelxl refinement is uniquely defined
by the following loop, which should always be used as a source of
symmetry information in preference to the above space-group names.
They are only intended as comments.
;
_shelx_estimated_absorpt_t_min 0.875
_shelx_estimated_absorpt_t_max 0.907

loop_
_space_group_symop_operation_xyz
'x, y, z'
'-x, -y, z+1/2'
'x+1/2, -y+1/2, z'
'-x+1/2, y+1/2, z+1/2'

loop_
_atom_site_type_symbol
_atom_site_label
_atom_site_fract_x
_atom_site_fract_y
_atom_site_fract_z
_atom_site_U_iso_or_equiv
_atom_site_adp_type
_atom_site_calc_flag
_atom_site_occupancy
Cl Cl1 0.73998(2) 0.46467(10) 0.03899(16) 0.01858(15) Uani d 1
O O1 0.55064(7) 0.5058(3) 0.9024(4) 0.0127(4) Uani d 1
O O2 0.60770(7) 0.2246(3) 0.8457(4) 0.0146(4) Uani d 1
O O3 0.48982(7) 0.7725(3) 0.9623(3) 0.0163(4) Uani d 1
N N1 0.55052(9) 0.8105(3) 0.6269(4) 0.0117(4) Uani d 1
H H1N 0.5362(11) 0.935(5) 0.589(6) 0.014 Uiso d 1
C C1 0.52823(10) 0.7053(4) 0.8323(5) 0.0124(5) Uani d 1
C C2 0.59392(10) 0.4030(4) 0.7695(5) 0.0111(5) Uani d 1
C C3 0.61786(9) 0.5301(4) 0.5543(6) 0.0106(4) Uani d 1
C C4 0.66301(10) 0.4465(4) 0.4176(5) 0.0128(5) Uani d 1
H H4 0.6785 0.3077 0.4632 0.015 Uiso calc 1
C C5 0.68442(10) 0.5697(4) 0.2154(5) 0.0129(5) Uani d 1
C C6 0.66260(10) 0.7760(4) 0.1468(5) 0.0136(5) Uani d 1
H H6 0.6783 0.8585 0.0072 0.016 Uiso calc 1
C C7 0.61817(10) 0.8589(4) 0.2830(5) 0.0121(5) Uani d 1
H H7 0.6031 0.9986 0.2382 0.015 Uiso calc 1
C C8 0.59563(10) 0.7343(4) 0.4878(5) 0.0107(5) Uani d 1

loop_
_atom_site_aniso_label
_atom_site_aniso_U_11
_atom_site_aniso_U_22
_atom_site_aniso_U_33
_atom_site_aniso_U_12
_atom_site_aniso_U_13
_atom_site_aniso_U_23
Cl1 0.0138(2) 0.0226(3) 0.0193(3) 0.0013(2) 0.0053(3) -0.0022(3)
O1 0.0166(9) 0.0096(7) 0.0118(9) 0.0009(7) 0.0040(7) 0.0021(7)
O2 0.0171(9) 0.0122(8) 0.0146(9) 0.0003(7) -0.0010(8) 0.0027(8)
O3 0.0170(9) 0.0143(8) 0.0177(10) 0.0007(7) 0.0060(8) -0.0016(7)
N1 0.0129(11) 0.0089(9) 0.0133(10) 0.0022(8) 0.0014(8) 0.0015(8)
C1 0.0128(12) 0.0101(10) 0.0144(13) -0.0018(9) -0.0024(11) -0.0013(10)
C2 0.0113(11) 0.0110(10) 0.0110(12) -0.0009(9) -0.0025(9) -0.0021(10)
C3 0.0114(9) 0.0110(9) 0.0094(11) -0.0016(8) -0.0021(11) 0.0003(11)
C4 0.0113(11) 0.0125(11) 0.0147(13) -0.0006(10) -0.0021(9) 0.0000(10)
C5 0.0088(11) 0.0170(12) 0.0128(12) 0.0005(9) 0.0013(9) -0.0047(10)
C6 0.0130(11) 0.0165(11) 0.0114(12) -0.0052(10) 0.0006(10) 0.0019(10)
C7 0.0140(12) 0.0102(11) 0.0123(13) -0.0008(9) -0.0035(10) 0.0014(10)
C8 0.0102(10) 0.0101(10) 0.0118(13) -0.0019(8) -0.0005(8) -0.0020(9)

loop_
_atom_type_symbol
_atom_type_description
_atom_type_scat_dispersion_real
_atom_type_scat_dispersion_imag
_atom_type_scat_source
C C 0.0033 0.0016 'International Tables Vol C Tables 4.2.6.8 and 6.1.1.4'
H H 0.0000 0.0000 'International Tables Vol C Tables 4.2.6.8 and 6.1.1.4'
N N 0.0061 0.0033 'International Tables Vol C Tables 4.2.6.8 and 6.1.1.4'
O O 0.0106 0.0060 'International Tables Vol C Tables 4.2.6.8 and 6.1.1.4'
Cl Cl 0.1484 0.1585 'International Tables Vol C Tables 4.2.6.8 and 6.1.1.4'

loop_
_geom_angle_atom_site_label_1
_geom_angle_atom_site_label_2
_geom_angle_atom_site_label_3
_geom_angle
C1 O1 C2 124.4(2)
C1 N1 C8 124.3(2)
C1 N1 H1N 116(2)
C8 N1 H1N 120(2)
O3 C1 N1 125.3(2)
O3 C1 O1 117.3(2)
N1 C1 O1 117.4(2)
O2 C2 O1 117.1(2)
O2 C2 C3 127.4(2)
O1 C2 C3 115.52(19)
C8 C3 C4 120.4(2)
C8 C3 C2 119.6(2)
C4 C3 C2 119.9(2)
C5 C4 C3 118.5(2)
C5 C4 H4 120.8
C3 C4 H4 120.8
C4 C5 C6 121.7(2)
C4 C5 Cl1 118.92(19)
C6 C5 Cl1 119.34(19)
C7 C6 C5 119.7(2)
C7 C6 H6 120.1
C5 C6 H6 120.1
C6 C7 C8 119.2(2)
C6 C7 H7 120.4
C8 C7 H7 120.4
N1 C8 C3 118.6(2)
N1 C8 C7 120.9(2)
C3 C8 C7 120.4(2)

loop_
_geom_bond_atom_site_label_1
_geom_bond_atom_site_label_2
_geom_bond_distance
Cl1 C5 1.746(3)
O1 C1 1.372(3)
O1 C2 1.400(3)
O2 C2 1.196(3)
O3 C1 1.217(3)
N1 C1 1.341(3)
N1 C8 1.388(3)
N1 H1N 0.86(3)
C2 C3 1.462(4)
C3 C8 1.392(3)
C3 C4 1.398(3)
C4 C5 1.375(4)
C4 H4 0.9500
C5 C6 1.401(3)
C6 C7 1.381(3)
C6 H6 0.9500
C7 C8 1.400(3)
C7 H7 0.9500

loop_
_geom_hbond_atom_site_label_D
_geom_hbond_atom_site_label_H
_geom_hbond_atom_site_label_A
_geom_hbond_site_symmetry_A
_geom_hbond_distance_DH
_geom_hbond_distance_HA
_geom_hbond_distance_DA
_geom_hbond_angle_DHA
N1 H1N O3 2_674 0.86(3) 1.98(3) 2.835(3) 172(3)
C7 H7 O2 1_564 0.95 2.43 3.152(4) 133

_cod_database_fobs_code 2021040
